data_7115864
loop_
_publ_author_name
'Anjan Bedi'
'Sashi Debnath'
'Sanjio S. Zade'

_publ_section_title
;
 Diselenolodiselenole: a selenium containing fused heterocycle for
 conjugated systems
;
_journal_name_full Chem.Commun.
_journal_page_first 13454
_journal_paper_doi 10.1039/C4cc05439C
_journal_volume 50
_journal_year 2014
_chemical_formula_moiety 'C12 H6 S2 Se4'
_chemical_formula_sum 'C12 H6 S2 Se4'
_chemical_formula_weight 530.15
_chemical_name_systematic
; 
 ? 
;
_chemical_properties_physical Heat-sensitive
_space_group_IT_number 15
_symmetry_cell_setting monoclinic
_symmetry_space_group_name_Hall '-C 2yc'
_symmetry_space_group_name_H-M 'C 1 2/c 1'
_atom_sites_solution_hydrogens geom
_atom_sites_solution_primary direct
_atom_sites_solution_secondary difmap
_audit_creation_method SHELXL-97
_cell_angle_alpha 90.00
_cell_angle_beta 92.535(4)
_cell_angle_gamma 90.00
_cell_formula_units_Z 4
_cell_length_a 24.5589(15)
_cell_length_b 11.0932(5)
_cell_length_c 5.5670(3)
_cell_measurement_reflns_used 1040
_cell_measurement_temperature 293(2)
_cell_measurement_theta_max 26.1260
_cell_measurement_theta_min 2.0110
_cell_volume 1515.17(14)
_computing_structure_refinement 'SHELXL-97 (Sheldrick, 1997)'
_computing_structure_solution 'SHELXS-97 (Sheldrick, 1990)'
_diffrn_ambient_temperature 293(2)
_diffrn_measured_fraction_theta_full 0.999
_diffrn_measured_fraction_theta_max 0.999
_diffrn_radiation_monochromator graphite
_diffrn_radiation_source 'fine-focus sealed tube'
_diffrn_radiation_type MoK\a
_diffrn_radiation_wavelength 0.71073
_diffrn_reflns_av_R_equivalents 0.0000
_diffrn_reflns_av_sigmaI/netI 0.0574
_diffrn_reflns_limit_h_max 29
_diffrn_reflns_limit_h_min -29
_diffrn_reflns_limit_k_max 13
_diffrn_reflns_limit_k_min -13
_diffrn_reflns_limit_l_max 6
_diffrn_reflns_limit_l_min -6
_diffrn_reflns_number 1339
_diffrn_reflns_theta_full 25.00
_diffrn_reflns_theta_max 25.00
_diffrn_reflns_theta_min 1.66
_exptl_absorpt_coefficient_mu 9.938
_exptl_absorpt_correction_T_max 0.452
_exptl_absorpt_correction_T_min 0.231
_exptl_absorpt_correction_type multi-scan
_exptl_absorpt_process_details 'SADABS, Bruker-2008'
_exptl_crystal_colour red
_exptl_crystal_density_diffrn 2.324
_exptl_crystal_density_method 'not measured'
_exptl_crystal_description flake
_exptl_crystal_F_000 984
_exptl_crystal_recrystallization_method 'Re-crystallisation from solvent: dichloromethane'
_exptl_crystal_size_max 0.21
_exptl_crystal_size_mid 0.13
_exptl_crystal_size_min 0.08
_refine_diff_density_max 0.787
_refine_diff_density_min -1.091
_refine_diff_density_rms 0.236
_refine_ls_extinction_method none
_refine_ls_goodness_of_fit_ref 1.017
_refine_ls_hydrogen_treatment mixed
_refine_ls_matrix_type full
_refine_ls_number_parameters 82
_refine_ls_number_reflns 1339
_refine_ls_number_restraints 0
_refine_ls_restrained_S_all 1.017
_refine_ls_R_factor_all 0.0578
_refine_ls_R_factor_gt 0.0495
_refine_ls_shift/su_max 0.000
_refine_ls_shift/su_mean 0.000
_refine_ls_structure_factor_coef Fsqd
_refine_ls_weighting_details 'calc w=1/[\s^2^(Fo^2^)+(0.0791P)^2^+0.0000P] where P=(Fo^2^+2Fc^2^)/3'
_refine_ls_weighting_scheme calc
_refine_ls_wR_factor_gt 0.1302
_refine_ls_wR_factor_ref 0.1373
_reflns_number_gt 1082
_reflns_number_total 1339
_reflns_threshold_expression >2sigma(I)
_cod_data_source_file c4cc05439c2.cif
_cod_data_source_block ssz_ab_thdise
_cod_original_cell_volume 1515.16(14)
_cod_original_sg_symbol_H-M 'C 2/c'
_cod_database_code 7115864

loop_
_symmetry_equiv_pos_as_xyz
'x, y, z'
'-x, y, -z+1/2'
'x+1/2, y+1/2, z'
'-x+1/2, y+1/2, -z+1/2'
'-x, -y, -z'
'x, -y, z-1/2'
'-x+1/2, -y+1/2, -z'
'x+1/2, -y+1/2, z-1/2'

loop_
_atom_site_label
_atom_site_type_symbol
_atom_site_fract_x
_atom_site_fract_y
_atom_site_fract_z
_atom_site_U_iso_or_equiv
_atom_site_adp_type
_atom_site_occupancy
_atom_site_symmetry_multiplicity
_atom_site_calc_flag
_atom_site_refinement_flags
Se1 Se 0.26469(3) 0.39369(6) 0.20838(12) 0.0334(3) Uani 1 1 d .
Se2 Se 0.34639(3) 0.38838(6) 0.43688(13) 0.0370(3) Uani 1 1 d .
S1 S 0.34897(9) 0.11387(16) 1.0290(3) 0.0456(5) Uani 1 1 d .
C1 C 0.2678(3) 0.2246(6) 0.5901(10) 0.0300(14) Uani 1 1 d .
C2 C 0.3210(3) 0.2565(5) 0.6290(11) 0.0295(14) Uani 1 1 d .
C3 C 0.3618(3) 0.2099(6) 0.7955(12) 0.0361(16) Uani 1 1 d .
C6 C 0.4140(4) 0.1076(6) 1.1265(14) 0.051(2) Uani 1 1 d .
H6 H 0.4266 0.0631 1.2592 0.061 Uiso 1 1 calc R
C4 C 0.4186(3) 0.2361(7) 0.7969(14) 0.056(2) Uani 1 1 d .
H4 H 0.4352 0.2860 0.6874 0.067 Uiso 1 1 calc R
C5 C 0.4463(3) 0.1748(8) 0.9899(15) 0.064(2) Uani 1 1 d .
H5 H 0.4837 0.1806 1.0198 0.077 Uiso 1 1 calc R

loop_
_atom_site_aniso_label
_atom_site_aniso_U_11
_atom_site_aniso_U_22
_atom_site_aniso_U_33
_atom_site_aniso_U_23
_atom_site_aniso_U_13
_atom_site_aniso_U_12
Se1 0.0371(5) 0.0360(5) 0.0273(4) 0.0058(2) 0.0046(3) -0.0030(3)
Se2 0.0350(5) 0.0390(5) 0.0374(5) 0.0046(3) 0.0053(3) -0.0040(3)
S1 0.0452(12) 0.0531(12) 0.0385(11) 0.0102(8) -0.0001(9) -0.0002(8)
C1 0.038(4) 0.034(3) 0.019(3) 0.003(2) 0.008(3) -0.001(3)
C2 0.031(4) 0.033(3) 0.025(3) -0.001(3) 0.006(3) -0.003(3)
C3 0.045(4) 0.033(3) 0.030(3) 0.001(3) 0.000(3) 0.008(3)
C6 0.051(5) 0.062(5) 0.039(4) 0.005(3) -0.010(4) -0.004(4)
C4 0.032(4) 0.083(6) 0.052(5) 0.032(4) -0.012(3) -0.017(4)
C5 0.033(4) 0.095(7) 0.062(5) 0.023(5) -0.013(4) -0.013(5)

loop_
_atom_type_symbol
_atom_type_description
_atom_type_scat_dispersion_real
_atom_type_scat_dispersion_imag
_atom_type_scat_source
C C 0.0033 0.0016 'International Tables Vol C Tables 4.2.6.8 and 6.1.1.4'
H H 0.0000 0.0000 'International Tables Vol C Tables 4.2.6.8 and 6.1.1.4'
S S 0.1246 0.1234 'International Tables Vol C Tables 4.2.6.8 and 6.1.1.4'
Se Se -0.0929 2.2259 'International Tables Vol C Tables 4.2.6.8 and 6.1.1.4'

loop_
_geom_angle_atom_site_label_1
_geom_angle_atom_site_label_2
_geom_angle_atom_site_label_3
_geom_angle
_geom_angle_site_symmetry_1
_geom_angle_site_symmetry_3
C1 Se1 Se2 91.9(2) 7_556 .
C2 Se2 Se1 91.7(2) . .
C6 S1 C3 93.9(4) . .
C2 C1 C1 124.5(8) . 7_556
C2 C1 Se1 120.3(5) . 7_556
C1 C1 Se1 115.2(7) 7_556 7_556
C1 C2 C3 130.4(7) . .
C1 C2 Se2 116.1(5) . .
C3 C2 Se2 113.5(5) . .
C4 C3 C2 126.0(6) . .
C4 C3 S1 109.5(5) . .
C2 C3 S1 124.5(6) . .
C5 C6 S1 111.8(6) . .
C5 C4 C3 110.0(7) . .
C6 C5 C4 114.8(7) . .

loop_
_geom_bond_atom_site_label_1
_geom_bond_atom_site_label_2
_geom_bond_distance
_geom_bond_site_symmetry_2
Se1 C1 1.923(6) 7_556
Se1 Se2 2.3283(11) .
Se2 C2 1.932(6) .
S1 C6 1.666(8) .
S1 C3 1.720(7) .
C1 C2 1.361(10) .
C1 C1 1.417(12) 7_556
C1 Se1 1.923(6) 7_556
C2 C3 1.431(9) .
C3 C4 1.427(10) .
C6 C5 1.347(11) .
C4 C5 1.418(10) .
